data_2242859
loop_
_publ_author_name
'Ouaatta, Said'
'Assani, Abderrazzak'
'Saadi, Mohamed'
'El Ammari, Lahcen'

_publ_section_title
;
 Crystal structure of a new tripotassium hexanickel iron hexaphosphate
;
_journal_coeditor_code VN2144
_journal_issue 3
_journal_name_full 'Acta Crystallographica Section E'
_journal_page_first 402
_journal_page_last 404
_journal_paper_doi 10.1107/S2056989019002706
_journal_volume 75
_journal_year 2019
_chemical_formula_iupac 'K3 Ni6 Fe (P O4)6'
_chemical_formula_moiety 'Fe K3 Ni6 O24 P6'
_chemical_formula_structural 'K3 Ni6 Fe (P O4)6'
_chemical_formula_sum 'Fe K3 Ni6 O24 P6'
_chemical_formula_weight 1095.23
_chemical_name_systematic
;
Tripotassium hexanickel iron hexaphosphate
;
_space_group_crystal_system monoclinic
_space_group_IT_number 12
_space_group_name_Hall '-C 2y'
_space_group_name_H-M_alt 'C 1 2/m 1'
_symmetry_space_group_name_Hall '-C 2y'
_symmetry_space_group_name_H-M 'C 1 2/m 1'
_audit_creation_method SHELXL-2016/6
_cell_angle_alpha 90
_cell_angle_beta 103.8420(10)
_cell_angle_gamma 90
_cell_formula_units_Z 2
_cell_length_a 10.6853(4)
_cell_length_b 14.1009(5)
_cell_length_c 6.5481(2)
_cell_measurement_reflns_used 1981
_cell_measurement_temperature 296(2)
_cell_measurement_theta_max 33.725
_cell_measurement_theta_min 2.437
_cell_volume 957.97(6)
_computing_cell_refinement
;
SAINT-Plus (Bruker, 2016)
;
_computing_data_collection
;
APEX3 (Bruker, 2016)
;
_computing_data_reduction
;
SAINT-Plus (Bruker, 2016)
;
_computing_molecular_graphics
;
ORTEP-3 for Windows (Farrugia, 2012) and DIAMOND (Brandenburg,
2006)
;
_computing_publication_material
;
publCIF (Westrip, 2010)
;
_computing_structure_refinement
;
SHELXL2016 (Sheldrick, 2015b)
;
_computing_structure_solution
;
SHELXT2014 (Sheldrick, 2015a)
;
_diffrn_ambient_temperature 296(2)
_diffrn_detector 'PHOTON100 CMOS area-detector'
_diffrn_detector_area_resol_mean 10.4167
_diffrn_measured_fraction_theta_full 1.000
_diffrn_measured_fraction_theta_max 1.000
_diffrn_measurement_device_type 'Bruker D8 VENTURE Super DUO'
_diffrn_measurement_method '\f and \w scans'
_diffrn_radiation_monochromator 'HELIOS mirror optics'
_diffrn_radiation_source 'INCOATEC I\mS micro-focus source'
_diffrn_radiation_type MoK\a
_diffrn_radiation_wavelength 0.71073
_diffrn_reflns_av_R_equivalents 0.0211
_diffrn_reflns_av_unetI/netI 0.0118
_diffrn_reflns_limit_h_max 16
_diffrn_reflns_limit_h_min -14
_diffrn_reflns_limit_k_max 22
_diffrn_reflns_limit_k_min -22
_diffrn_reflns_limit_l_max 10
_diffrn_reflns_limit_l_min -10
_diffrn_reflns_number 13870
_diffrn_reflns_theta_full 25.242
_diffrn_reflns_theta_max 33.725
_diffrn_reflns_theta_min 2.437
_exptl_absorpt_coefficient_mu 7.787
_exptl_absorpt_correction_T_max 0.7464
_exptl_absorpt_correction_T_min 0.6379
_exptl_absorpt_correction_type multi-scan
_exptl_absorpt_process_details
;
(SADABS; Krause <i>et al.</i>, 2015)
;
_exptl_crystal_colour brown
_exptl_crystal_density_diffrn 3.797
_exptl_crystal_description block
_exptl_crystal_F_000 1066
_exptl_crystal_size_max 0.36
_exptl_crystal_size_mid 0.27
_exptl_crystal_size_min 0.20
_refine_diff_density_max 2.342
_refine_diff_density_min -1.163
_refine_ls_extinction_method none
_refine_ls_goodness_of_fit_ref 1.067
_refine_ls_hydrogen_treatment undef
_refine_ls_matrix_type full
_refine_ls_number_parameters 112
_refine_ls_number_reflns 1981
_refine_ls_number_restraints 0
_refine_ls_restrained_S_all 1.067
_refine_ls_R_factor_all 0.0251
_refine_ls_R_factor_gt 0.0240
_refine_ls_shift/su_max 0.001
_refine_ls_shift/su_mean 0.000
_refine_ls_structure_factor_coef Fsqd
_refine_ls_weighting_details 'w=1/[\s^2^(Fo^2^)+(0.0262P)^2^+6.1957P] where P=(Fo^2^+2Fc^2^)/3'
_refine_ls_weighting_scheme calc
_refine_ls_wR_factor_gt 0.0610
_refine_ls_wR_factor_ref 0.0617
_reflns_number_gt 1891
_reflns_number_total 1981
_reflns_threshold_expression 'I > 2\s(I)'
_cod_data_source_file vn2144sup1.cif
_cod_data_source_block I
_cod_database_code 2242859
_shelx_space_group_comment
;
The symmetry employed for this shelxl refinement is uniquely defined
by the following loop, which should always be used as a source of
symmetry information in preference to the above space-group names.
They are only intended as comments.
;

loop_
_space_group_symop_operation_xyz
'x, y, z'
'-x, y, -z'
'x+1/2, y+1/2, z'
'-x+1/2, y+1/2, -z'
'-x, -y, -z'
'x, -y, z'
'-x+1/2, -y+1/2, -z'
'x+1/2, -y+1/2, z'

loop_
_atom_site_type_symbol
_atom_site_label
_atom_site_fract_x
_atom_site_fract_y
_atom_site_fract_z
_atom_site_U_iso_or_equiv
_atom_site_adp_type
_atom_site_calc_flag
_atom_site_occupancy
Ni Ni1 0.33034(2) 0.69342(2) 0.18429(4) 0.00599(6) Uani d 1
Ni Ni2 0.500000 0.87799(2) 1.000000 0.00683(7) Uani d 1
Fe Fe1 0.500000 0.500000 0.000000 0.00327(9) Uani d 1
K K1 0.40983(18) 0.500000 0.4730(2) 0.0200(3) Uani d 0.472
K K2 0.38224(13) 0.90311(11) 0.48618(19) 0.0242(3) Uani d 0.417
K K3 0.1849(7) 0.500000 0.4893(8) 0.0560(19) Uani d 0.192
P P1 0.41063(4) 0.69522(3) 0.72442(7) 0.00485(8) Uani d 1
P P2 0.19569(6) 0.500000 -0.01061(10) 0.00557(11) Uani d 1
O O1 0.31025(13) 0.70594(10) 0.8587(2) 0.0072(2) Uani d 1
O O2 0.34525(14) 0.68172(11) 0.4959(2) 0.0102(2) Uani d 1
O O3 0.50488(13) 0.60977(10) 0.7970(2) 0.0069(2) Uani d 1
O O4 0.50525(13) 0.78185(10) 0.7692(2) 0.0082(2) Uani d 1
O O5 0.19430(13) 0.58983(10) 0.1265(2) 0.0085(2) Uani d 1
O O6 0.06136(18) 0.500000 -0.1681(3) 0.0087(3) Uani d 1
O O7 0.30728(19) 0.500000 -0.1148(3) 0.0103(3) Uani d 1

loop_
_atom_site_aniso_label
_atom_site_aniso_U_11
_atom_site_aniso_U_22
_atom_site_aniso_U_33
_atom_site_aniso_U_12
_atom_site_aniso_U_13
_atom_site_aniso_U_23
Ni1 0.00441(10) 0.00697(10) 0.00638(10) 0.00038(7) 0.00088(7) -0.00015(7)
Ni2 0.00519(13) 0.00602(14) 0.00944(14) 0.000 0.00207(10) 0.000
Fe1 0.00218(18) 0.00293(18) 0.00478(19) 0.000 0.00099(15) 0.000
K1 0.0413(9) 0.0080(5) 0.0103(5) 0.000 0.0055(5) 0.000
K2 0.0259(6) 0.0332(7) 0.0122(4) -0.0107(5) 0.0018(4) 0.0082(4)
K3 0.056(4) 0.100(6) 0.0100(17) 0.000 0.005(2) 0.000
P1 0.00395(17) 0.00570(18) 0.00483(18) 0.00067(13) 0.00093(14) -0.00035(13)
P2 0.0033(2) 0.0049(2) 0.0082(3) 0.000 0.00071(19) 0.000
O1 0.0055(5) 0.0095(5) 0.0072(5) 0.0022(4) 0.0028(4) 0.0009(4)
O2 0.0091(6) 0.0162(6) 0.0048(5) 0.0011(5) 0.0003(4) 0.0002(4)
O3 0.0049(5) 0.0070(5) 0.0089(5) 0.0014(4) 0.0018(4) 0.0012(4)
O4 0.0069(5) 0.0072(5) 0.0110(6) -0.0012(4) 0.0031(4) -0.0022(4)
O5 0.0071(5) 0.0067(5) 0.0120(6) -0.0012(4) 0.0027(4) -0.0031(4)
O6 0.0045(7) 0.0124(8) 0.0081(8) 0.000 -0.0005(6) 0.000
O7 0.0056(7) 0.0088(8) 0.0181(9) 0.000 0.0060(7) 0.000

loop_
_atom_type_symbol
_atom_type_description
_atom_type_scat_dispersion_real
_atom_type_scat_dispersion_imag
_atom_type_scat_source
O O 0.0106 0.0060 'International Tables Vol C Tables 4.2.6.8 and 6.1.1.4'
P P 0.1023 0.0942 'International Tables Vol C Tables 4.2.6.8 and 6.1.1.4'
K K 0.2009 0.2494 'International Tables Vol C Tables 4.2.6.8 and 6.1.1.4'
Fe Fe 0.3463 0.8444 'International Tables Vol C Tables 4.2.6.8 and 6.1.1.4'
Ni Ni 0.3393 1.1124 'International Tables Vol C Tables 4.2.6.8 and 6.1.1.4'

loop_
_geom_angle_atom_site_label_1
_geom_angle_atom_site_label_2
_geom_angle_atom_site_label_3
_geom_angle_site_symmetry_1
_geom_angle_site_symmetry_3
_geom_angle
O2 Ni1 O5 . . 90.55(6)
O2 Ni1 O1 . 7_566 94.23(6)
O5 Ni1 O1 . 7_566 90.23(6)
O2 Ni1 O3 . 2_656 91.89(6)
O5 Ni1 O3 . 2_656 99.19(5)
O1 Ni1 O3 7_566 2_656 168.72(5)
O2 Ni1 O1 . 1_554 178.70(6)
O5 Ni1 O1 . 1_554 88.65(6)
O1 Ni1 O1 7_566 1_554 84.74(6)
O3 Ni1 O1 2_656 1_554 89.25(5)
O2 Ni1 O4 . 2_656 92.33(6)
O5 Ni1 O4 . 2_656 169.40(5)
O1 Ni1 O4 7_566 2_656 99.72(5)
O3 Ni1 O4 2_656 2_656 70.53(5)
O1 Ni1 O4 1_554 2_656 88.64(5)
O4 Ni2 O4 . 2_657 96.75(8)
O4 Ni2 O5 . 8_566 103.69(6)
O4 Ni2 O5 2_657 8_566 92.95(5)
O4 Ni2 O5 . 7_566 92.95(5)
O4 Ni2 O5 2_657 7_566 103.69(6)
O5 Ni2 O5 8_566 7_566 154.96(8)
O4 Ni2 O6 . 7_566 160.71(6)
O4 Ni2 O6 2_657 7_566 94.81(6)
O5 Ni2 O6 8_566 7_566 91.06(6)
O5 Ni2 O6 7_566 7_566 69.28(6)
O4 Ni2 O6 . 3_556 94.80(6)
O4 Ni2 O6 2_657 3_556 160.71(6)
O5 Ni2 O6 8_566 3_556 69.28(6)
O5 Ni2 O6 7_566 3_556 91.06(6)
O6 Ni2 O6 7_566 3_556 78.66(8)
O7 Fe1 O7 . 5_665 180.0
O7 Fe1 O3 . 6_564 86.58(5)
O7 Fe1 O3 5_665 6_564 93.42(5)
O7 Fe1 O3 . 2_656 93.42(5)
O7 Fe1 O3 5_665 2_656 86.58(5)
O3 Fe1 O3 6_564 2_656 180.00(8)
O7 Fe1 O3 . 5_666 93.42(5)
O7 Fe1 O3 5_665 5_666 86.58(5)
O3 Fe1 O3 6_564 5_666 81.87(8)
O3 Fe1 O3 2_656 5_666 98.13(8)
O7 Fe1 O3 . 1_554 86.58(5)
O7 Fe1 O3 5_665 1_554 93.42(5)
O3 Fe1 O3 6_564 1_554 98.13(8)
O3 Fe1 O3 2_656 1_554 81.87(8)
O3 Fe1 O3 5_666 1_554 180.00(5)
O2 P1 O1 . . 110.92(8)
O2 P1 O4 . . 114.19(8)
O1 P1 O4 . . 108.73(8)
O2 P1 O3 . . 108.41(8)
O1 P1 O3 . . 112.61(8)
O4 P1 O3 . . 101.72(8)
O7 P2 O6 . . 113.84(12)
O7 P2 O5 . 6_565 112.26(7)
O6 P2 O5 . 6_565 104.37(7)
O7 P2 O5 . . 112.26(7)
O6 P2 O5 . . 104.37(7)
O5 P2 O5 6_565 . 109.14(11)
O3 K1 O3 . 6_565 72.22(7)
O3 K1 O2 . . 56.19(4)
O3 K1 O2 6_565 . 125.17(6)
O3 K1 O2 . 6_565 125.17(6)
O3 K1 O2 6_565 6_565 56.19(4)
O2 K1 O2 . 6_565 147.77(10)
O3 K1 O3 . 5_666 138.56(8)
O3 K1 O3 6_565 5_666 93.79(6)
O2 K1 O3 . 5_666 136.75(7)
O2 K1 O3 6_565 5_666 67.30(4)
O3 K1 O3 . 2_656 93.79(6)
O3 K1 O3 6_565 2_656 138.56(8)
O2 K1 O3 . 2_656 67.30(4)
O2 K1 O3 6_565 2_656 136.75(7)
O3 K1 O3 5_666 2_656 70.89(7)
O3 K1 O5 . . 115.32(5)
O3 K1 O5 6_565 . 155.60(8)
O2 K1 O5 . . 59.36(5)
O2 K1 O5 6_565 . 106.12(6)
O3 K1 O5 5_666 . 93.66(6)
O3 K1 O5 2_656 . 65.70(5)
O3 K1 O5 . 6_565 155.60(8)
O3 K1 O5 6_565 6_565 115.32(5)
O2 K1 O5 . 6_565 106.12(6)
O2 K1 O5 6_565 6_565 59.36(5)
O3 K1 O5 5_666 6_565 65.70(5)
O3 K1 O5 2_656 6_565 93.66(6)
O5 K1 O5 . 6_565 48.38(6)
O3 K1 O7 . 1_556 56.89(5)
O3 K1 O7 6_565 1_556 56.89(5)
O2 K1 O7 . 1_556 78.69(5)
O2 K1 O7 6_565 1_556 78.69(5)
O3 K1 O7 5_666 1_556 144.33(3)
O3 K1 O7 2_656 1_556 144.33(3)
O5 K1 O7 . 1_556 106.17(7)
O5 K1 O7 6_565 1_556 106.17(7)
O4 K2 O6 . 7_565 135.41(8)
O4 K2 O2 . 7_566 89.14(6)
O6 K2 O2 7_565 7_566 128.60(7)
O4 K2 O5 . 7_566 66.22(5)
O6 K2 O5 7_565 7_566 147.28(7)
O2 K2 O5 7_566 7_566 61.95(5)
O4 K2 O4 . 2_656 79.26(7)
O6 K2 O4 7_565 2_656 69.19(5)
K2 K2 O4 6_575 2_656 126.86(4)
O2 K2 O4 7_566 2_656 105.45(6)
O5 K2 O4 7_566 2_656 142.65(7)
O4 K2 O6 . 3_556 68.58(5)
O6 K2 O6 7_565 3_556 97.82(7)
O2 K2 O6 7_566 3_556 126.41(7)
O5 K2 O6 7_566 3_556 64.47(5)
O4 K2 O6 2_656 3_556 116.35(6)
O4 K2 O1 . 7_566 109.01(6)
O6 K2 O1 7_565 7_566 85.38(5)
O2 K2 O1 7_566 7_566 50.84(4)
O5 K2 O1 7_566 7_566 112.77(6)
O4 K2 O1 2_656 7_566 64.63(5)
O6 K2 O1 3_556 7_566 176.79(6)
O4 K2 O7 . 7_565 165.00(7)
O6 K2 O7 7_565 7_565 52.30(6)
O2 K2 O7 7_566 7_565 78.76(5)
O5 K2 O7 7_566 7_565 114.35(7)
O4 K2 O7 2_656 7_565 95.32(5)
O6 K2 O7 3_556 7_565 125.92(6)
O1 K2 O7 7_566 7_565 56.34(4)
O4 K2 O2 . . 52.08(5)
O6 K2 O2 7_565 . 125.05(6)
O2 K2 O2 7_566 . 56.55(6)
O5 K2 O2 7_566 . 87.27(5)
O4 K2 O2 2_656 . 59.33(5)
O6 K2 O2 3_556 . 120.57(5)
O1 K2 O2 7_566 . 56.94(4)
O7 K2 O2 7_565 . 113.14(5)
O7 K3 O5 1_556 . 139.0(2)
O7 K3 O5 1_556 6_565 139.0(2)
O5 K3 O5 . 6_565 55.61(11)
O7 K3 O6 1_556 1_556 55.72(11)
O5 K3 O6 . 1_556 143.7(2)
O5 K3 O6 6_565 1_556 143.7(2)
O7 K3 O6 1_556 5_565 149.1(3)
O5 K3 O6 . 5_565 65.77(12)
O5 K3 O6 6_565 5_565 65.77(12)
O6 K3 O6 1_556 5_565 93.4(2)
O7 K3 O2 1_556 . 80.84(14)
O5 K3 O2 . . 59.12(9)
O5 K3 O2 6_565 . 105.29(19)
O6 K3 O2 1_556 . 110.40(11)
O6 K3 O2 5_565 . 114.13(11)
O7 K3 O2 1_556 6_565 80.84(14)
O5 K3 O2 . 6_565 105.29(19)
O5 K3 O2 6_565 6_565 59.12(9)
O6 K3 O2 1_556 6_565 110.40(11)
O6 K3 O2 5_565 6_565 114.13(11)
O2 K3 O2 . 6_565 112.8(2)

loop_
_geom_bond_atom_site_label_1
_geom_bond_atom_site_label_2
_geom_bond_site_symmetry_2
_geom_bond_distance
Ni1 O2 . 2.0153(14)
Ni1 O5 . 2.0314(14)
Ni1 O1 7_566 2.0366(13)
Ni1 O3 2_656 2.0984(14)
Ni1 O1 1_554 2.0988(14)
Ni1 O4 2_656 2.1161(14)
Ni2 O4 . 2.0411(14)
Ni2 O4 2_657 2.0411(14)
Ni2 O5 8_566 2.0928(14)
Ni2 O5 7_566 2.0928(14)
Ni2 O6 7_566 2.2241(13)
Ni2 O6 3_556 2.2241(13)
Fe1 O7 . 2.016(2)
Fe1 O7 5_665 2.016(2)
Fe1 O3 6_564 2.0490(13)
Fe1 O3 2_656 2.0490(13)
Fe1 O3 5_666 2.0490(13)
Fe1 O3 1_554 2.0490(13)
K1 O3 . 2.6263(18)
K1 O3 6_565 2.6264(18)
K1 O2 . 2.6673(16)
K1 O2 6_565 2.6673(16)
K1 O3 5_666 2.6691(19)
K1 O3 2_656 2.6691(19)
K1 O5 . 3.091(2)
K1 O5 6_565 3.091(2)
K1 O7 1_556 3.146(3)
K2 O4 . 2.631(2)
K2 O6 7_565 2.677(2)
K2 O2 7_566 2.737(2)
K2 O5 7_566 2.8470(19)
K2 O4 2_656 2.851(2)
K2 O6 3_556 2.929(2)
K2 O1 7_566 3.0776(19)
K2 O7 7_565 3.086(2)
K2 O2 . 3.149(2)
K3 O7 1_556 2.609(6)
K3 O5 . 2.715(5)
K3 O5 6_565 2.715(5)
K3 O6 1_556 2.862(6)
K3 O6 5_565 2.949(7)
K3 O2 . 3.077(4)
K3 O2 6_565 3.077(4)
P1 O2 . 1.5042(15)
P1 O1 . 1.5482(14)
P1 O4 . 1.5679(14)
P1 O3 . 1.5694(14)
P2 O7 . 1.509(2)
P2 O6 . 1.554(2)
P2 O5 6_565 1.5546(14)
P2 O5 . 1.5546(14)

_cod_database_fobs_code 2242859
